data_7010218
loop_
_publ_author_name
'Henderson, Kenneth W.'
'Kennedy, Alan R.'
'McKeown, Arlene E.'
'Strachan, Diane'

_publ_contact_author
;
Alan Kennedy 
Dept. of P & A Chemistry
University of Strathclyde
295 Cathedral St
Glasgow G1 1XL
Scotland 
;
_publ_section_title
;
 Lithiated \a-cyanophosphonates: self-assembly of two-dimensional
 molecular sheets composed of interconnected twenty-four membered
 rings&#x200A;&#x2020;
;
_journal_issue 23
_journal_name_full 'Journal of the Chemical Society, Dalton Transactions'
_journal_page_first 4348
_journal_paper_doi 10.1039/b007038f
_journal_year 2000
_chemical_formula_sum 'C20 H38 Li2 N2 O8 P2'
_chemical_formula_weight 510.34
_chemical_name_systematic
; 
 ? 
;
_space_group_IT_number 14
_symmetry_cell_setting monoclinic
_symmetry_space_group_name_Hall '-P 2yn'
_symmetry_space_group_name_H-M 'P 1 21/n 1'
_atom_sites_solution_hydrogens geom
_atom_sites_solution_primary direct
_atom_sites_solution_secondary difmap
_audit_creation_method SHELXL-97
_cell_angle_alpha 90.00
_cell_angle_beta 97.83(5)
_cell_angle_gamma 90.00
_cell_formula_units_Z 4
_cell_length_a 14.926(8)
_cell_length_b 11.024(5)
_cell_length_c 16.663(9)
_cell_measurement_reflns_used 17
_cell_measurement_temperature 123(2)
_cell_measurement_theta_max 8.12
_cell_measurement_theta_min 5.41
_cell_volume 2716(2)
_computing_cell_refinement ' " '
_computing_data_collection 'MSC diffractometer control'
_computing_data_reduction texsan
_computing_structure_refinement 'SHELXL-97 (Sheldrick, 1997)'
_computing_structure_solution SIR92
_diffrn_ambient_temperature 123(2)
_diffrn_measured_fraction_theta_full 0.943
_diffrn_measured_fraction_theta_max 0.943
_diffrn_measurement_device_type 'Rigaku AFC7S Diffractometer'
_diffrn_measurement_method \w/2\q
_diffrn_radiation_monochromator graphite
_diffrn_radiation_source 'fine-focus sealed tube'
_diffrn_radiation_type MoK\a
_diffrn_radiation_wavelength 0.71069
_diffrn_reflns_av_R_equivalents 0.0672
_diffrn_reflns_av_sigmaI/netI 0.0743
_diffrn_reflns_limit_h_max 17
_diffrn_reflns_limit_h_min 0
_diffrn_reflns_limit_k_max 13
_diffrn_reflns_limit_k_min 0
_diffrn_reflns_limit_l_max 19
_diffrn_reflns_limit_l_min -19
_diffrn_reflns_number 4936
_diffrn_reflns_theta_full 25.03
_diffrn_reflns_theta_max 25.03
_diffrn_reflns_theta_min 2.52
_diffrn_standards_decay_% 2.71
_diffrn_standards_interval_count 150
_diffrn_standards_number 3
_exptl_absorpt_coefficient_mu 0.203
_exptl_absorpt_correction_T_max 0.9606
_exptl_absorpt_correction_T_min 0.9233
_exptl_absorpt_correction_type none
_exptl_crystal_colour colourless
_exptl_crystal_density_diffrn 1.248
_exptl_crystal_density_method 'not measured'
_exptl_crystal_description prism
_exptl_crystal_F_000 1088
_exptl_crystal_size_max 0.40
_exptl_crystal_size_mid 0.35
_exptl_crystal_size_min 0.20
_refine_diff_density_max 0.499
_refine_diff_density_min -0.689
_refine_diff_density_rms 0.075
_refine_ls_extinction_method none
_refine_ls_goodness_of_fit_ref 1.060
_refine_ls_hydrogen_treatment 'see text'
_refine_ls_matrix_type full
_refine_ls_number_parameters 321
_refine_ls_number_reflns 4776
_refine_ls_number_restraints 0
_refine_ls_restrained_S_all 1.060
_refine_ls_R_factor_all 0.0958
_refine_ls_R_factor_gt 0.0651
_refine_ls_shift/su_max 0.000
_refine_ls_shift/su_mean 0.000
_refine_ls_structure_factor_coef Fsqd
_refine_ls_weighting_details 'w=1/[\s^2^(Fo^2^)+(0.0661P)^2^+3.3413P] where P=(Fo^2^+2Fc^2^)/3'
_refine_ls_weighting_scheme calc
_refine_ls_wR_factor_gt 0.1584
_refine_ls_wR_factor_ref 0.1711
_reflns_number_gt 3534
_reflns_number_total 4776
_reflns_threshold_expression >2sigma(I)
_cod_data_source_file b007038f.txt
_cod_data_source_block kendalt_1
_cod_depositor_comments
;
The following automatic conversions were performed:

'_refine_ls_weighting_scheme' value 'calc
w=1/[\s^2^(Fo^2^)+(0.0661P)^2^+3.3413P] where P=(Fo^2^+2Fc^2^)/3' was
changed to 'calc'. New tag '_refine_ls_weighting_details' was
created. The value of the new tag was set to
'w=1/[\s^2^(Fo^2^)+(0.0661P)^2^+3.3413P] where P=(Fo^2^+2Fc^2^)/3'.

Automatic conversion script
Id: cif_fix_values 3143 2015-03-26 13:38:13Z robertas 
;
_cod_original_sg_symbol_H-M P21/n
_cod_database_code 7010218

loop_
_symmetry_equiv_pos_as_xyz
'x, y, z'
'-x+1/2, y+1/2, -z+1/2'
'-x, -y, -z'
'x-1/2, -y-1/2, z-1/2'

loop_
_atom_site_label
_atom_site_type_symbol
_atom_site_fract_x
_atom_site_fract_y
_atom_site_fract_z
_atom_site_U_iso_or_equiv
_atom_site_adp_type
_atom_site_occupancy
_atom_site_calc_flag
_atom_site_refinement_flags
_atom_site_disorder_assembly
_atom_site_disorder_group
P1 P 0.15543(6) 0.40886(8) 0.29251(6) 0.0242(2) Uani 1 d . . .
P2 P -0.16547(6) 0.68173(8) 0.16787(5) 0.0220(2) Uani 1 d . . .
O1 O 0.07404(14) 0.4784(2) 0.25438(15) 0.0261(6) Uani 1 d . . .
O2 O 0.12775(16) 0.2898(2) 0.33719(14) 0.0282(6) Uani 1 d . . .
O3 O 0.20451(16) 0.4687(2) 0.37328(16) 0.0337(6) Uani 1 d . . .
O4 O -0.07876(14) 0.6179(2) 0.19625(14) 0.0257(6) Uani 1 d . . .
O5 O -0.15195(16) 0.8164(2) 0.13773(14) 0.0255(5) Uani 1 d . . .
O6 O -0.20361(15) 0.6208(2) 0.08372(15) 0.0290(6) Uani 1 d . . .
O7 O 0.06806(16) 0.6188(2) 0.07448(15) 0.0321(6) Uani 1 d . . .
O8 O -0.04718(17) 0.5507(2) 0.38319(16) 0.0334(6) Uani 1 d . . .
N1 N 0.3777(2) 0.2711(3) 0.2694(2) 0.0347(8) Uani 1 d . . .
N2 N -0.3597(2) 0.8488(3) 0.2348(2) 0.0376(8) Uani 1 d . . .
C1 C 0.2288(2) 0.3812(4) 0.2253(2) 0.0311(9) Uani 1 d . . .
C2 C 0.3101(2) 0.3213(4) 0.2488(2) 0.0299(8) Uani 1 d . . .
C3 C 0.0775(3) 0.1955(4) 0.2898(2) 0.0375(9) Uani 1 d . . .
H3A H 0.1042 0.1805 0.2395 0.045 Uiso 1 calc R . .
H3B H 0.0138 0.2210 0.2747 0.045 Uiso 1 calc R . .
C4 C 0.0814(3) 0.0841(4) 0.3390(3) 0.0459(11) Uani 1 d . . .
H4A H 0.1447 0.0607 0.3549 0.069 Uiso 1 calc R . .
H4B H 0.0494 0.0186 0.3072 0.069 Uiso 1 calc R . .
H4C H 0.0527 0.0987 0.3876 0.069 Uiso 1 calc R . .
C5 C 0.2574(3) 0.5781(4) 0.3693(3) 0.0489(12) Uani 1 d . A 1
H5A H 0.2860 0.5765 0.3191 0.059 Uiso 1 calc R A 1
H5B H 0.2165 0.6491 0.3663 0.059 Uiso 1 calc R A 1
C6A C 0.3243(8) 0.5926(11) 0.4350(7) 0.057(3) Uiso 0.50 d P A 1
H6A1 H 0.2963 0.6024 0.4845 0.085 Uiso 0.50 calc PR A 1
H6A2 H 0.3604 0.6646 0.4268 0.085 Uiso 0.50 calc PR A 1
H6A3 H 0.3635 0.5208 0.4402 0.085 Uiso 0.50 calc PR A 1
C6B C 0.3506(6) 0.5533(10) 0.4150(6) 0.043(2) Uiso 0.50 d P B 2
H6D H 0.3836 0.6462 0.4189 0.06(3) Uiso 0.50 d PR B 2
H6E H 0.3717 0.5040 0.3962 0.006(16) Uiso 0.50 d PR B 2
H6F H 0.3466 0.5483 0.4633 0.03(2) Uiso 0.50 d PR B 2
C7 C -0.2389(2) 0.6852(3) 0.2363(2) 0.0263(8) Uani 1 d . . .
C8 C -0.3049(2) 0.7741(4) 0.2353(2) 0.0303(8) Uani 1 d . . .
C9 C -0.1119(3) 0.9065(3) 0.1960(2) 0.0344(9) Uani 1 d . . .
H9A H -0.0534 0.8766 0.2243 0.041 Uiso 1 calc R . .
H9B H -0.1527 0.9226 0.2369 0.041 Uiso 1 calc R . .
C10 C -0.0978(3) 1.0198(4) 0.1500(3) 0.0384(10) Uani 1 d . . .
H10A H -0.0546 1.0040 0.1120 0.058 Uiso 1 calc R . .
H10B H -0.0741 1.0837 0.1880 0.058 Uiso 1 calc R . .
H10C H -0.1556 1.0461 0.1200 0.058 Uiso 1 calc R . .
C11 C -0.2955(2) 0.6445(4) 0.0466(3) 0.0397(10) Uani 1 d . . .
H11A H -0.2964 0.6618 -0.0118 0.048 Uiso 1 calc R . .
H11B H -0.3196 0.7164 0.0722 0.048 Uiso 1 calc R . .
C12 C -0.3535(3) 0.5361(5) 0.0571(3) 0.0539(13) Uani 1 d . . .
H12A H -0.3287 0.4649 0.0327 0.081 Uiso 1 calc R . .
H12B H -0.4152 0.5512 0.0306 0.081 Uiso 1 calc R . .
H12C H -0.3545 0.5214 0.1150 0.081 Uiso 1 calc R . .
C13 C 0.0030(3) 0.6753(4) 0.0149(2) 0.0411(10) Uani 1 d . . .
H13A H -0.0074 0.7605 0.0299 0.049 Uiso 1 calc R . .
H13B H -0.0553 0.6312 0.0096 0.049 Uiso 1 calc R . .
C14 C 0.0432(3) 0.6696(4) -0.0626(2) 0.0376(9) Uani 1 d . . .
H14A H 0.0193 0.7350 -0.1002 0.045 Uiso 1 calc R . .
H14B H 0.0315 0.5902 -0.0897 0.045 Uiso 1 calc R . .
C15 C 0.1428(3) 0.6872(4) -0.0336(3) 0.0401(10) Uani 1 d . . .
H15A H 0.1580 0.7744 -0.0270 0.048 Uiso 1 calc R . .
H15B H 0.1804 0.6504 -0.0717 0.048 Uiso 1 calc R . .
C16 C 0.1560(3) 0.6224(4) 0.0472(2) 0.0385(10) Uani 1 d . . .
H16A H 0.1791 0.5392 0.0410 0.046 Uiso 1 calc R . .
H16B H 0.1998 0.6668 0.0866 0.046 Uiso 1 calc R . .
C17 C 0.0010(3) 0.6637(4) 0.3978(2) 0.0388(10) Uani 1 d . . .
H17A H -0.0083 0.7157 0.3489 0.047 Uiso 1 calc R . .
H17B H 0.0666 0.6486 0.4122 0.047 Uiso 1 calc R . .
C18 C -0.0370(3) 0.7239(5) 0.4673(3) 0.0500(12) Uani 1 d . . .
H18A H -0.0359 0.8134 0.4625 0.060 Uiso 1 calc R . .
H18B H -0.0034 0.6996 0.5201 0.060 Uiso 1 calc R . .
C19 C -0.1339(3) 0.6755(4) 0.4568(3) 0.0457(11) Uani 1 d . . .
H19A H -0.1603 0.6798 0.5081 0.055 Uiso 1 calc R . .
H19B H -0.1732 0.7201 0.4140 0.055 Uiso 1 calc R . .
C20 C -0.1197(3) 0.5476(4) 0.4326(3) 0.0432(11) Uani 1 d . . .
H20A H -0.1028 0.4962 0.4810 0.052 Uiso 1 calc R . .
H20B H -0.1755 0.5145 0.4014 0.052 Uiso 1 calc R . .
Li1 Li 0.0498(4) 0.6253(6) 0.1890(4) 0.0269(13) Uani 1 d . . .
Li2 Li -0.0510(4) 0.4852(6) 0.2741(4) 0.0297(14) Uani 1 d . . .
H1 H 0.215(3) 0.401(5) 0.174(3) 0.064(16) Uiso 1 d . . .
H2 H -0.238(3) 0.628(4) 0.268(3) 0.045(13) Uiso 1 d . . .

loop_
_atom_site_aniso_label
_atom_site_aniso_U_11
_atom_site_aniso_U_22
_atom_site_aniso_U_33
_atom_site_aniso_U_23
_atom_site_aniso_U_13
_atom_site_aniso_U_12
P1 0.0178(4) 0.0248(5) 0.0307(5) 0.0012(4) 0.0054(4) 0.0020(4)
P2 0.0155(4) 0.0206(5) 0.0307(5) 0.0000(4) 0.0057(3) 0.0010(3)
O1 0.0155(11) 0.0276(13) 0.0355(14) 0.0026(11) 0.0051(10) 0.0052(10)
O2 0.0308(13) 0.0237(13) 0.0300(14) -0.0008(11) 0.0032(10) -0.0045(11)
O3 0.0273(13) 0.0364(15) 0.0370(15) -0.0018(12) 0.0023(11) -0.0116(12)
O4 0.0133(11) 0.0279(13) 0.0361(14) 0.0031(11) 0.0046(10) 0.0019(10)
O5 0.0278(12) 0.0185(12) 0.0302(13) -0.0001(10) 0.0037(10) -0.0010(10)
O6 0.0189(12) 0.0309(14) 0.0366(14) -0.0082(12) 0.0021(10) -0.0014(10)
O7 0.0229(13) 0.0422(16) 0.0319(14) 0.0047(12) 0.0069(10) 0.0010(11)
O8 0.0303(13) 0.0343(15) 0.0387(15) -0.0013(12) 0.0155(11) -0.0002(12)
N1 0.0237(16) 0.0363(19) 0.045(2) 0.0007(16) 0.0094(14) 0.0069(14)
N2 0.0298(17) 0.0362(19) 0.050(2) -0.0016(16) 0.0168(15) 0.0074(16)
C1 0.0214(18) 0.041(2) 0.033(2) 0.0053(18) 0.0092(15) 0.0104(16)
C2 0.0211(18) 0.031(2) 0.040(2) 0.0026(17) 0.0098(15) 0.0008(16)
C3 0.045(2) 0.027(2) 0.039(2) -0.0033(17) -0.0005(18) -0.0082(18)
C4 0.052(3) 0.035(2) 0.049(3) 0.000(2) 0.003(2) -0.008(2)
C5 0.039(2) 0.039(3) 0.068(3) 0.005(2) 0.001(2) -0.015(2)
C7 0.0233(17) 0.0250(19) 0.033(2) 0.0038(17) 0.0124(15) 0.0019(15)
C8 0.0237(18) 0.032(2) 0.037(2) -0.0035(17) 0.0109(15) -0.0011(17)
C9 0.040(2) 0.023(2) 0.037(2) -0.0070(17) -0.0050(17) -0.0037(17)
C10 0.039(2) 0.028(2) 0.048(2) 0.0003(19) 0.0082(19) -0.0060(17)
C11 0.0259(19) 0.042(2) 0.048(2) -0.005(2) -0.0078(17) 0.0041(18)
C12 0.028(2) 0.059(3) 0.071(3) -0.010(3) -0.005(2) -0.007(2)
C13 0.0232(18) 0.062(3) 0.039(2) 0.010(2) 0.0056(16) 0.0048(19)
C14 0.037(2) 0.040(2) 0.036(2) 0.0059(19) 0.0056(17) -0.0034(18)
C15 0.032(2) 0.044(2) 0.047(2) 0.011(2) 0.0158(18) 0.0025(18)
C16 0.0255(19) 0.052(3) 0.040(2) 0.000(2) 0.0114(16) 0.0042(18)
C17 0.039(2) 0.040(2) 0.037(2) -0.0014(19) 0.0054(18) -0.0027(18)
C18 0.046(2) 0.058(3) 0.044(3) -0.014(2) 0.000(2) 0.013(2)
C19 0.040(2) 0.063(3) 0.035(2) -0.002(2) 0.0078(18) 0.022(2)
C20 0.037(2) 0.057(3) 0.040(2) 0.013(2) 0.0194(19) 0.011(2)
Li1 0.021(3) 0.031(3) 0.030(3) -0.002(3) 0.009(2) -0.003(2)
Li2 0.019(3) 0.029(3) 0.043(4) 0.004(3) 0.012(3) 0.002(2)

loop_
_atom_type_symbol
_atom_type_description
_atom_type_scat_dispersion_real
_atom_type_scat_dispersion_imag
_atom_type_scat_source
P P 0.1023 0.0942 'International Tables Vol C Tables 4.2.6.8 and 6.1.1.4'
O O 0.0106 0.0060 'International Tables Vol C Tables 4.2.6.8 and 6.1.1.4'
N N 0.0061 0.0033 'International Tables Vol C Tables 4.2.6.8 and 6.1.1.4'
C C 0.0033 0.0016 'International Tables Vol C Tables 4.2.6.8 and 6.1.1.4'
Li Li -0.0003 0.0001 'International Tables Vol C Tables 4.2.6.8 and 6.1.1.4'
H H 0.0000 0.0000 'International Tables Vol C Tables 4.2.6.8 and 6.1.1.4'

loop_
_geom_angle_atom_site_label_1
_geom_angle_atom_site_label_2
_geom_angle_atom_site_label_3
_geom_angle
_geom_angle_site_symmetry_1
_geom_angle_site_symmetry_3
_geom_angle_publ_flag
O1 P1 O3 113.59(15) . . ?
O1 P1 O2 111.85(14) . . ?
O3 P1 O2 93.74(14) . . ?
O1 P1 C1 111.69(17) . . ?
O3 P1 C1 111.73(18) . . ?
O2 P1 C1 113.12(18) . . ?
O4 P2 O6 105.73(14) . . ?
O4 P2 O5 113.50(14) . . ?
O6 P2 O5 99.33(14) . . ?
O4 P2 C7 114.31(17) . . ?
O6 P2 C7 114.77(17) . . ?
O5 P2 C7 108.35(16) . . ?
P1 O1 Li2 133.6(2) . . ?
P1 O1 Li1 137.3(2) . . ?
Li2 O1 Li1 87.3(3) . . ?
C3 O2 P1 119.0(2) . . ?
C5 O3 P1 120.0(3) . . ?
P2 O4 Li1 141.5(2) . . ?
P2 O4 Li2 131.1(2) . . ?
Li1 O4 Li2 87.2(3) . . ?
C9 O5 P2 118.9(2) . . ?
C11 O6 P2 120.3(2) . . ?
C13 O7 C16 109.2(3) . . ?
C13 O7 Li1 119.1(3) . . ?
C16 O7 Li1 123.8(3) . . ?
C17 O8 C20 108.6(3) . . ?
C17 O8 Li2 115.3(3) . . ?
C20 O8 Li2 126.3(3) . . ?
C2 N1 Li1 152.8(4) . 2_545 ?
C8 N2 Li2 174.8(4) . 2_455 ?
C2 C1 P1 121.1(3) . . ?
C2 C1 H1 118(3) . . ?
P1 C1 H1 121(3) . . ?
N1 C2 C1 179.1(4) . . ?
O2 C3 C4 108.5(3) . . ?
O2 C3 H3A 110.0 . . ?
C4 C3 H3A 110.0 . . ?
O2 C3 H3B 110.0 . . ?
C4 C3 H3B 110.0 . . ?
H3A C3 H3B 108.4 . . ?
C3 C4 H4A 109.5 . . ?
C3 C4 H4B 109.5 . . ?
H4A C4 H4B 109.5 . . ?
C3 C4 H4C 109.5 . . ?
H4A C4 H4C 109.5 . . ?
H4B C4 H4C 109.5 . . ?
C6A C5 O3 113.5(6) . . ?
C6A C5 H5A 108.9 . . ?
O3 C5 H5A 108.9 . . ?
C6A C5 H5B 108.9 . . ?
O3 C5 H5B 108.9 . . ?
H5A C5 H5B 107.7 . . ?
C8 C7 P2 122.2(3) . . ?
C8 C7 H2 120(3) . . ?
P2 C7 H2 118(3) . . ?
N2 C8 C7 179.6(4) . . ?
O5 C9 C10 107.5(3) . . ?
O5 C9 H9A 110.2 . . ?
C10 C9 H9A 110.2 . . ?
O5 C9 H9B 110.2 . . ?
C10 C9 H9B 110.2 . . ?
H9A C9 H9B 108.5 . . ?
C9 C10 H10A 109.5 . . ?
C9 C10 H10B 109.5 . . ?
H10A C10 H10B 109.5 . . ?
C9 C10 H10C 109.5 . . ?
H10A C10 H10C 109.5 . . ?
H10B C10 H10C 109.5 . . ?
O6 C11 C12 109.5(3) . . ?
O6 C11 H11A 109.8 . . ?
C12 C11 H11A 109.8 . . ?
O6 C11 H11B 109.8 . . ?
C12 C11 H11B 109.8 . . ?
H11A C11 H11B 108.2 . . ?
C11 C12 H12A 109.5 . . ?
C11 C12 H12B 109.5 . . ?
H12A C12 H12B 109.5 . . ?
C11 C12 H12C 109.5 . . ?
H12A C12 H12C 109.5 . . ?
H12B C12 H12C 109.5 . . ?
O7 C13 C14 105.4(3) . . ?
O7 C13 H13A 110.7 . . ?
C14 C13 H13A 110.7 . . ?
O7 C13 H13B 110.7 . . ?
C14 C13 H13B 110.7 . . ?
H13A C13 H13B 108.8 . . ?
C13 C14 C15 102.2(3) . . ?
C13 C14 H14A 111.3 . . ?
C15 C14 H14A 111.3 . . ?
C13 C14 H14B 111.3 . . ?
C15 C14 H14B 111.3 . . ?
H14A C14 H14B 109.2 . . ?
C14 C15 C16 103.1(3) . . ?
C14 C15 H15A 111.1 . . ?
C16 C15 H15A 111.1 . . ?
C14 C15 H15B 111.1 . . ?
C16 C15 H15B 111.1 . . ?
H15A C15 H15B 109.1 . . ?
O7 C16 C15 106.2(3) . . ?
O7 C16 H16A 110.5 . . ?
C15 C16 H16A 110.5 . . ?
O7 C16 H16B 110.5 . . ?
C15 C16 H16B 110.5 . . ?
H16A C16 H16B 108.7 . . ?
O8 C17 C18 106.1(3) . . ?
O8 C17 H17A 110.5 . . ?
C18 C17 H17A 110.5 . . ?
O8 C17 H17B 110.5 . . ?
C18 C17 H17B 110.5 . . ?
H17A C17 H17B 108.7 . . ?
C17 C18 C19 102.0(4) . . ?
C17 C18 H18A 111.4 . . ?
C19 C18 H18A 111.4 . . ?
C17 C18 H18B 111.4 . . ?
C19 C18 H18B 111.4 . . ?
H18A C18 H18B 109.2 . . ?
C20 C19 C18 101.2(3) . . ?
C20 C19 H19A 111.5 . . ?
C18 C19 H19A 111.5 . . ?
C20 C19 H19B 111.5 . . ?
C18 C19 H19B 111.5 . . ?
H19A C19 H19B 109.4 . . ?
O8 C20 C19 106.1(4) . . ?
O8 C20 H20A 110.5 . . ?
C19 C20 H20A 110.5 . . ?
O8 C20 H20B 110.5 . . ?
C19 C20 H20B 110.5 . . ?
H20A C20 H20B 108.7 . . ?
O4 Li1 O1 92.3(3) . . ?
O4 Li1 O7 109.2(3) . . ?
O1 Li1 O7 118.1(3) . . ?
O4 Li1 N1 120.2(3) . 2 ?
O1 Li1 N1 114.8(3) . 2 ?
O7 Li1 N1 103.0(3) . 2 ?
O4 Li1 Li2 46.73(19) . . ?
O1 Li1 Li2 46.09(19) . . ?
O7 Li1 Li2 130.7(3) . . ?
N1 Li1 Li2 126.2(3) 2 . ?
O1 Li2 O8 105.4(3) . . ?
O1 Li2 O4 92.2(3) . . ?
O8 Li2 O4 108.5(3) . . ?
O1 Li2 N2 127.2(3) . 2_445 ?
O8 Li2 N2 106.4(3) . 2_445 ?
O4 Li2 N2 115.7(3) . 2_445 ?
O1 Li2 Li1 46.61(19) . . ?
O8 Li2 Li1 109.3(3) . . ?
O4 Li2 Li1 46.06(19) . . ?
N2 Li2 Li1 143.8(3) 2_445 . ?

loop_
_geom_bond_atom_site_label_1
_geom_bond_atom_site_label_2
_geom_bond_distance
_geom_bond_site_symmetry_2
_geom_bond_publ_flag
P1 O1 1.502(2) . ?
P1 O3 1.586(3) . ?
P1 O2 1.591(3) . ?
P1 C1 1.697(4) . ?
P2 O4 1.492(2) . ?
P2 O6 1.589(3) . ?
P2 O5 1.589(3) . ?
P2 C7 1.687(4) . ?
O1 Li2 1.941(6) . ?
O1 Li1 1.958(7) . ?
O2 C3 1.451(4) . ?
O3 C5 1.448(5) . ?
O4 Li1 1.940(6) . ?
O4 Li2 1.962(7) . ?
O5 C9 1.459(4) . ?
O6 C11 1.450(4) . ?
O7 C13 1.433(5) . ?
O7 C16 1.447(4) . ?
O7 Li1 1.965(6) . ?
O8 C17 1.442(5) . ?
O8 C20 1.447(4) . ?
O8 Li2 1.950(7) . ?
N1 C2 1.160(5) . ?
N1 Li1 2.009(7) 2_545 ?
N2 C8 1.160(5) . ?
N2 Li2 2.001(7) 2_455 ?
C1 C2 1.391(5) . ?
C1 H1 0.87(5) . ?
C3 C4 1.473(6) . ?
C3 H3A 0.9900 . ?
C3 H3B 0.9900 . ?
C4 H4A 0.9800 . ?
C4 H4B 0.9800 . ?
C4 H4C 0.9800 . ?
C5 C6A 1.386(11) . ?
C5 H5A 0.9900 . ?
C5 H5B 0.9900 . ?
C6A H6A1 0.9800 . ?
C6A H6A2 0.9800 . ?
C6A H6A3 0.9800 . ?
C6A H6D 1.1267 . ?
C6A H6E 1.4129 . ?
C6A H6F 0.7260 . ?
C6B H6D 1.1338 . ?
C6B H6E 0.7210 . ?
C6B H6F 0.8160 . ?
C7 C8 1.388(5) . ?
C7 H2 0.82(5) . ?
C9 C10 1.495(5) . ?
C9 H9A 0.9900 . ?
C9 H9B 0.9900 . ?
C10 H10A 0.9800 . ?
C10 H10B 0.9800 . ?
C10 H10C 0.9800 . ?
C11 C12 1.500(6) . ?
C11 H11A 0.9900 . ?
C11 H11B 0.9900 . ?
C12 H12A 0.9800 . ?
C12 H12B 0.9800 . ?
C12 H12C 0.9800 . ?
C13 C14 1.497(5) . ?
C13 H13A 0.9900 . ?
C13 H13B 0.9900 . ?
C14 C15 1.512(5) . ?
C14 H14A 0.9900 . ?
C14 H14B 0.9900 . ?
C15 C16 1.512(6) . ?
C15 H15A 0.9900 . ?
C15 H15B 0.9900 . ?
C16 H16A 0.9900 . ?
C16 H16B 0.9900 . ?
C17 C18 1.511(6) . ?
C17 H17A 0.9900 . ?
C17 H17B 0.9900 . ?
C18 C19 1.529(6) . ?
C18 H18A 0.9900 . ?
C18 H18B 0.9900 . ?
C19 C20 1.490(7) . ?
C19 H19A 0.9900 . ?
C19 H19B 0.9900 . ?
C20 H20A 0.9900 . ?
C20 H20B 0.9900 . ?
Li1 N1 2.008(7) 2 ?
Li1 Li2 2.691(8) . ?
Li2 N2 2.001(7) 2_445 ?

loop_
_geom_torsion_atom_site_label_1
_geom_torsion_atom_site_label_2
_geom_torsion_atom_site_label_3
_geom_torsion_atom_site_label_4
_geom_torsion
_geom_torsion_site_symmetry_1
_geom_torsion_site_symmetry_2
_geom_torsion_site_symmetry_3
_geom_torsion_site_symmetry_4
_geom_torsion_publ_flag
O3 P1 O1 Li2 -82.1(4) . . . . ?
O2 P1 O1 Li2 22.5(4) . . . . ?
C1 P1 O1 Li2 150.5(3) . . . . ?
O3 P1 O1 Li1 77.3(4) . . . . ?
O2 P1 O1 Li1 -178.1(3) . . . . ?
C1 P1 O1 Li1 -50.2(4) . . . . ?
O1 P1 O2 C3 62.6(3) . . . . ?
O3 P1 O2 C3 179.9(3) . . . . ?
C1 P1 O2 C3 -64.5(3) . . . . ?
O1 P1 O3 C5 -73.2(3) . . . . ?
O2 P1 O3 C5 171.0(3) . . . . ?
C1 P1 O3 C5 54.3(3) . . . . ?
O6 P2 O4 Li1 88.9(4) . . . . ?
O5 P2 O4 Li1 -18.9(4) . . . . ?
C7 P2 O4 Li1 -143.8(4) . . . . ?
O6 P2 O4 Li2 -98.5(3) . . . . ?
O5 P2 O4 Li2 153.6(3) . . . . ?
C7 P2 O4 Li2 28.7(4) . . . . ?
O4 P2 O5 C9 -64.8(3) . . . . ?
O6 P2 O5 C9 -176.6(2) . . . . ?
C7 P2 O5 C9 63.3(3) . . . . ?
O4 P2 O6 C11 168.0(3) . . . . ?
O5 P2 O6 C11 -74.2(3) . . . . ?
C7 P2 O6 C11 41.1(3) . . . . ?
O1 P1 C1 C2 177.9(3) . . . . ?
O3 P1 C1 C2 49.4(4) . . . . ?
O2 P1 C1 C2 -54.8(4) . . . . ?
Li1 N1 C2 C1 62(28) 2_545 . . . ?
P1 C1 C2 N1 3(28) . . . . ?
P1 O2 C3 C4 165.0(3) . . . . ?
P1 O3 C5 C6A -154.7(6) . . . . ?
O4 P2 C7 C8 155.4(3) . . . . ?
O6 P2 C7 C8 -82.2(4) . . . . ?
O5 P2 C7 C8 27.7(4) . . . . ?
Li2 N2 C8 C7 76(64) 2_455 . . . ?
P2 C7 C8 N2 -83(63) . . . . ?
P2 O5 C9 C10 173.8(2) . . . . ?
P2 O6 C11 C12 -104.9(4) . . . . ?
C16 O7 C13 C14 22.0(4) . . . . ?
Li1 O7 C13 C14 172.1(3) . . . . ?
O7 C13 C14 C15 -35.6(4) . . . . ?
C13 C14 C15 C16 35.3(4) . . . . ?
C13 O7 C16 C15 0.9(4) . . . . ?
Li1 O7 C16 C15 -147.5(3) . . . . ?
C14 C15 C16 O7 -23.0(4) . . . . ?
C20 O8 C17 C18 7.4(4) . . . . ?
Li2 O8 C17 C18 155.8(3) . . . . ?
O8 C17 C18 C19 -29.1(4) . . . . ?
C17 C18 C19 C20 39.0(4) . . . . ?
C17 O8 C20 C19 18.2(4) . . . . ?
Li2 O8 C20 C19 -125.7(4) . . . . ?
C18 C19 C20 O8 -35.6(4) . . . . ?
P2 O4 Li1 O1 -178.1(3) . . . . ?
Li2 O4 Li1 O1 7.6(3) . . . . ?
P2 O4 Li1 O7 -57.2(5) . . . . ?
Li2 O4 Li1 O7 128.4(3) . . . . ?
P2 O4 Li1 N1 61.3(5) . . . 2 ?
Li2 O4 Li1 N1 -113.0(4) . . . 2 ?
P2 O4 Li1 Li2 174.4(4) . . . . ?
P1 O1 Li1 O4 -172.8(2) . . . . ?
Li2 O1 Li1 O4 -7.6(3) . . . . ?
P1 O1 Li1 O7 73.9(5) . . . . ?
Li2 O1 Li1 O7 -120.9(4) . . . . ?
P1 O1 Li1 N1 -47.9(5) . . . 2 ?
Li2 O1 Li1 N1 117.3(3) . . . 2 ?
P1 O1 Li1 Li2 -165.2(4) . . . . ?
C13 O7 Li1 O4 34.5(5) . . . . ?
C16 O7 Li1 O4 180.0(3) . . . . ?
C13 O7 Li1 O1 138.0(3) . . . . ?
C16 O7 Li1 O1 -76.5(4) . . . . ?
C13 O7 Li1 N1 -94.4(4) . . . 2 ?
C16 O7 Li1 N1 51.1(4) . . . 2 ?
C13 O7 Li1 Li2 83.3(5) . . . . ?
C16 O7 Li1 Li2 -131.2(4) . . . . ?
P1 O1 Li2 O8 63.9(4) . . . . ?
Li1 O1 Li2 O8 -102.3(3) . . . . ?
P1 O1 Li2 O4 173.7(2) . . . . ?
Li1 O1 Li2 O4 7.6(3) . . . . ?
P1 O1 Li2 N2 -61.3(6) . . . 2_445 ?
Li1 O1 Li2 N2 132.5(4) . . . 2_445 ?
P1 O1 Li2 Li1 166.2(4) . . . . ?
C17 O8 Li2 O1 53.3(4) . . . . ?
C20 O8 Li2 O1 -164.8(3) . . . . ?
C17 O8 Li2 O4 -44.4(4) . . . . ?
C20 O8 Li2 O4 97.5(4) . . . . ?
C17 O8 Li2 N2 -169.5(3) . . . 2_445 ?
C20 O8 Li2 N2 -27.6(5) . . . 2_445 ?
C17 O8 Li2 Li1 4.5(4) . . . . ?
C20 O8 Li2 Li1 146.4(3) . . . . ?
P2 O4 Li2 O1 177.0(2) . . . . ?
Li1 O4 Li2 O1 -7.6(3) . . . . ?
P2 O4 Li2 O8 -76.0(4) . . . . ?
Li1 O4 Li2 O8 99.4(3) . . . . ?
P2 O4 Li2 N2 43.4(5) . . . 2_445 ?
Li1 O4 Li2 N2 -141.2(4) . . . 2_445 ?
P2 O4 Li2 Li1 -175.3(4) . . . . ?
O4 Li1 Li2 O1 169.5(4) . . . . ?
O7 Li1 Li2 O1 91.9(4) . . . . ?
N1 Li1 Li2 O1 -90.9(4) 2 . . . ?
O4 Li1 Li2 O8 -97.4(3) . . . . ?
O1 Li1 Li2 O8 93.2(3) . . . . ?
O7 Li1 Li2 O8 -175.0(3) . . . . ?
N1 Li1 Li2 O8 2.2(5) 2 . . . ?
O1 Li1 Li2 O4 -169.5(4) . . . . ?
O7 Li1 Li2 O4 -77.6(4) . . . . ?
N1 Li1 Li2 O4 99.6(4) 2 . . . ?
O4 Li1 Li2 N2 72.7(5) . . . 2_445 ?
O1 Li1 Li2 N2 -96.8(6) . . . 2_445 ?
O7 Li1 Li2 N2 -4.9(8) . . . 2_445 ?
N1 Li1 Li2 N2 172.3(4) 2 . . 2_445 ?
